data_4103654
loop_
_publ_author_name
'Yasuhiro Ishida'
'Ammathnadu S. Achalkumar'
'Shun-ya Kato'
'Yukiko Kai'
'Aya Misawa'
'Yumi Hayashi'
'Kuniyo Yamada'
'Yuki Matsuoka'
'Motoo Shiro'
'Kazuhiko Saigo'

_publ_section_title
;
 Tunable Chiral Reaction Media Based on Two-Component Liquid Crystals:
 Regio-, Diastereo-, and Enantiocontrolled Photodimerization of
 Anthracenecarboxylic Acids
;
_journal_name_full 'Journal of the American Chemical Society'
_journal_page_first 17435
_journal_page_last 17446
_journal_paper_doi 10.1021/ja105221u
_journal_volume 132
_journal_year 2010
_chemical_absolute_configuration rm
_chemical_formula_moiety 'C29 H30 N O4, C8 H7 O3, C2 H6 O '
_chemical_formula_sum 'C39 H43 N O8'
_chemical_formula_weight 653.77
_space_group_IT_number 19
_symmetry_cell_setting orthorhombic
_symmetry_Int_Tables_number 19
_symmetry_space_group_name_Hall 'P 2ac 2ab'
_symmetry_space_group_name_H-M 'P 21 21 21'
_cell_angle_alpha 90.0000
_cell_angle_beta 90.0000
_cell_angle_gamma 90.0000
_cell_formula_units_Z 4
_cell_length_a 5.8081(3)
_cell_length_b 12.9504(5)
_cell_length_c 45.9633(20)
_cell_measurement_reflns_used 15137
_cell_measurement_temperature 93.1
_cell_measurement_theta_max 68.4
_cell_measurement_theta_min 3.4
_cell_volume 3457.2(3)
_computing_cell_refinement 'PROCESS-AUTO (Rigaku, 1998)'
_computing_data_collection 'PROCESS-AUTO (Rigaku, 1998)'
_computing_data_reduction 'CrystalStructure (R/MSC, Rigaku, 2005)'
_computing_molecular_graphics 'ORTEP (Johnson, 1976)'
_computing_publication_material 'CrystalStructure (R/MSC, Rigaku, 2005)'
_computing_structure_refinement 'SHELXL97 (Sheldrick, 1997)'
_computing_structure_solution 'SIR2002 (Burla, 2003)'
_diffrn_ambient_temperature 93.1
_diffrn_detector_area_resol_mean 10.00
_diffrn_measured_fraction_theta_full 0.973
_diffrn_measured_fraction_theta_max 0.973
_diffrn_measurement_device_type 'Rigaku RAXIS-RAPID'
_diffrn_measurement_method \w
_diffrn_radiation_type 'Cu K\a'
_diffrn_radiation_wavelength 1.54187
_diffrn_reflns_av_R_equivalents 0.126
_diffrn_reflns_limit_h_max 6
_diffrn_reflns_limit_h_min -6
_diffrn_reflns_limit_k_max 15
_diffrn_reflns_limit_k_min -15
_diffrn_reflns_limit_l_max 54
_diffrn_reflns_limit_l_min -55
_diffrn_reflns_number 34544
_diffrn_reflns_theta_full 68.24
_diffrn_reflns_theta_max 68.24
_exptl_absorpt_coefficient_mu 0.712
_exptl_absorpt_correction_T_max 0.986
_exptl_absorpt_correction_T_min 0.794
_exptl_absorpt_correction_type multi-scan
_exptl_absorpt_process_details
;
    Higashi, T. (1995). Program for Absorption Correction.
    Rigaku Corporation, Tokyo, Japan.
;
_exptl_crystal_colour colorless
_exptl_crystal_density_diffrn 1.256
_exptl_crystal_density_method 'not measured'
_exptl_crystal_description needle
_exptl_crystal_F_000 1392.00
_exptl_crystal_size_max 0.20
_exptl_crystal_size_mid 0.06
_exptl_crystal_size_min 0.02
_refine_diff_density_max 0.43
_refine_diff_density_min -0.32
_refine_ls_abs_structure_details 'Flack, H. D. (1983), Acta Cryst. A39, 876-881. '
_refine_ls_abs_structure_Flack -0.5(7)
_refine_ls_extinction_method none
_refine_ls_goodness_of_fit_ref 1.035
_refine_ls_hydrogen_treatment constr
_refine_ls_number_parameters 447
_refine_ls_number_reflns 3557
_refine_ls_R_factor_gt 0.0997
_refine_ls_shift/su_max 0.0080
_refine_ls_structure_factor_coef Fsqd
_refine_ls_weighting_details 'w = 1/[\s^2^(Fo^2^)+(0.1807P)^2^+1.2964P] where P=(Fo^2^+2Fc^2^)/3'
_refine_ls_weighting_scheme calc
_refine_ls_wR_factor_ref 0.2928
_reflns_number_gt 2504
_reflns_number_total 3557
_reflns_threshold_expression F^2^>2.0\s(F^2^)
_cod_data_source_file ja105221u_si_001.cif
_cod_data_source_block (R)-11_(S)-mandelic_acid_EtOH
_cod_original_formula_sum 'C39 H43 N O8 '
_cod_database_code 4103654

loop_
_symmetry_equiv_pos_site_id
_symmetry_equiv_pos_as_xyz
1 +X,+Y,+Z
2 1/2+X,1/2-Y,-Z
3 -X,1/2+Y,1/2-Z
4 1/2-X,-Y,1/2+Z

loop_
_atom_site_label
_atom_site_type_symbol
_atom_site_fract_x
_atom_site_fract_y
_atom_site_fract_z
_atom_site_U_iso_or_equiv
_atom_site_adp_type
_atom_site_occupancy
_atom_site_symmetry_multiplicity
_atom_site_calc_flag
_atom_site_refinement_flags
O(1) O -0.0318(11) 0.2828(3) 0.28372(11) 0.0596(13) Uani 1.00 1 d .
O(2) O 0.5009(11) 0.4328(3) 0.38900(10) 0.0618(14) Uani 1.00 1 d .
O(3) O 0.2495(10) 0.2955(3) 0.41724(9) 0.0583(13) Uani 1.00 1 d .
O(4) O -0.0951(11) 0.1960(4) 0.39275(11) 0.0665(15) Uani 1.00 1 d .
O(5) O -0.3725(11) 0.0834(3) 0.22117(11) 0.0637(14) Uani 1.00 1 d .
O(6) O -0.5257(11) 0.3357(3) 0.24699(10) 0.0611(13) Uani 1.00 1 d .
O(7) O -0.7214(11) 0.1888(3) 0.24689(11) 0.0663(15) Uani 1.00 1 d .
O(8) O 0.2236(10) 0.4911(3) 0.22825(11) 0.0637(14) Uani 1.00 1 d .
N(1) N -0.1799(14) 0.4756(4) 0.26415(13) 0.0649(18) Uani 1.00 1 d .
C(1) C 0.1097(16) 0.3524(5) 0.33030(15) 0.060(2) Uani 1.00 1 d .
C(2) C 0.2855(16) 0.4059(5) 0.34375(15) 0.0582(19) Uani 1.00 1 d .
C(3) C 0.3310(15) 0.3886(5) 0.37334(15) 0.0553(18) Uani 1.00 1 d .
C(4) C 0.1995(15) 0.3152(5) 0.38872(14) 0.0542(18) Uani 1.00 1 d .
C(5) C 0.0156(15) 0.2647(5) 0.37505(15) 0.0565(18) Uani 1.00 1 d .
C(6) C -0.0282(14) 0.2812(5) 0.34581(15) 0.0527(17) Uani 1.00 1 d .
C(7) C 0.0562(15) 0.3721(5) 0.29798(14) 0.0553(19) Uani 1.00 1 d .
C(8) C -0.1198(17) 0.4585(5) 0.29478(14) 0.061(2) Uani 1.00 1 d .
C(9) C 0.6318(18) 0.5135(5) 0.37620(16) 0.065(2) Uani 1.00 1 d .
C(10) C 0.7825(16) 0.5619(5) 0.39944(15) 0.0559(18) Uani 1.00 1 d .
C(11) C 0.9915(18) 0.6074(5) 0.39158(16) 0.060(2) Uani 1.00 1 d .
C(12) C 1.1334(17) 0.6498(6) 0.41260(16) 0.0622(19) Uani 1.00 1 d .
C(13) C 1.0682(15) 0.6504(5) 0.44114(18) 0.061(2) Uani 1.00 1 d .
C(14) C 0.8519(17) 0.6084(6) 0.44942(18) 0.063(2) Uani 1.00 1 d .
C(15) C 0.7185(18) 0.5635(5) 0.42834(16) 0.063(2) Uani 1.00 1 d .
C(16) C 0.1750(18) 0.3715(5) 0.43754(15) 0.063(2) Uani 1.00 1 d .
C(17) C 0.3249(16) 0.3745(5) 0.46383(16) 0.0575(19) Uani 1.00 1 d .
C(18) C 0.5411(18) 0.3242(5) 0.46426(16) 0.065(2) Uani 1.00 1 d .
C(19) C 0.6742(18) 0.3275(6) 0.48917(17) 0.065(2) Uani 1.00 1 d .
C(20) C 0.6015(18) 0.3795(6) 0.51346(19) 0.070(2) Uani 1.00 1 d .
C(21) C 0.3930(18) 0.4297(6) 0.51348(19) 0.072(2) Uani 1.00 1 d .
C(22) C 0.2571(18) 0.4263(6) 0.48877(16) 0.065(2) Uani 1.00 1 d .
C(23) C -0.2878(17) 0.1418(6) 0.38073(16) 0.064(2) Uani 1.00 1 d .
C(24) C -0.3407(16) 0.0534(5) 0.40045(16) 0.0577(18) Uani 1.00 1 d .
C(25) C -0.1844(18) -0.0279(5) 0.40333(17) 0.064(2) Uani 1.00 1 d .
C(26) C -0.237(2) -0.1136(5) 0.42024(15) 0.070(2) Uani 1.00 1 d .
C(27) C -0.4394(18) -0.1174(5) 0.43566(17) 0.064(2) Uani 1.00 1 d .
C(28) C -0.5948(18) -0.0381(5) 0.43339(16) 0.065(2) Uani 1.00 1 d .
C(29) C -0.5506(17) 0.0488(5) 0.41580(17) 0.066(2) Uani 1.00 1 d .
C(30) C -0.3327(15) 0.2395(5) 0.19446(14) 0.0552(18) Uani 1.00 1 d .
C(31) C -0.1453(18) 0.2954(8) 0.18561(17) 0.080(2) Uani 1.00 1 d .
C(32) C -0.140(2) 0.3416(9) 0.15837(19) 0.095(3) Uani 1.00 1 d .
C(33) C -0.323(2) 0.3351(6) 0.14004(17) 0.073(2) Uani 1.00 1 d .
C(34) C -0.513(2) 0.2778(6) 0.14775(17) 0.074(2) Uani 1.00 1 d .
C(35) C -0.5167(19) 0.2297(6) 0.17500(17) 0.071(2) Uani 1.00 1 d .
C(36) C -0.3453(17) 0.1920(5) 0.22418(15) 0.0598(19) Uani 1.00 1 d .
C(37) C -0.5436(16) 0.2424(6) 0.24091(16) 0.0582(19) Uani 1.00 1 d .
C(38) C 0.267(2) 0.5262(8) 0.1996(2) 0.080(2) Uani 1.00 1 d .
C(39) C 0.512(2) 0.5536(11) 0.1936(2) 0.111(4) Uani 1.00 1 d .
H(1) H 0.3751 0.4540 0.3330 0.070 Uiso 1.00 1 c R
H(1A) H -0.0573 0.4643 0.2544 0.078 Uiso 1.00 1 c R
H(1B) H -0.2081 0.5386 0.2606 0.078 Uiso 1.00 1 c R
H(1C) H -0.2791 0.4330 0.2575 0.078 Uiso 1.00 1 c R
H(1O) H -0.1649 0.2951 0.2775 0.071 Uiso 1.00 1 c R
H(2) H -0.1492 0.2452 0.3363 0.063 Uiso 1.00 1 c R
H(3) H 0.2016 0.3935 0.2880 0.066 Uiso 1.00 1 c R
H(4) H -0.2604 0.4405 0.3058 0.073 Uiso 1.00 1 c R
H(5) H -0.0560 0.5230 0.3031 0.073 Uiso 1.00 1 c R
H(5O) H -0.3536 0.0549 0.2374 0.076 Uiso 1.00 1 c R
H(6) H 0.5275 0.5662 0.3678 0.078 Uiso 1.00 1 c R
H(7) H 0.7288 0.4855 0.3603 0.078 Uiso 1.00 1 c R
H(8) H 1.0364 0.6092 0.3717 0.072 Uiso 1.00 1 c R
H(8O) H 0.3189 0.4448 0.2326 0.076 Uiso 1.00 1 c R
H(9) H 1.2773 0.6788 0.4071 0.075 Uiso 1.00 1 c R
H(10) H 1.1676 0.6788 0.4555 0.073 Uiso 1.00 1 c R
H(11) H 0.8011 0.6114 0.4691 0.076 Uiso 1.00 1 c R
H(12) H 0.5769 0.5324 0.4338 0.075 Uiso 1.00 1 c R
H(13) H 0.0148 0.3562 0.4435 0.075 Uiso 1.00 1 c R
H(14) H 0.1761 0.4401 0.4280 0.075 Uiso 1.00 1 c R
H(15) H 0.5944 0.2884 0.4475 0.078 Uiso 1.00 1 c R
H(16) H 0.8186 0.2930 0.4895 0.078 Uiso 1.00 1 c R
H(17) H 0.6957 0.3810 0.5303 0.084 Uiso 1.00 1 c R
H(18) H 0.3428 0.4662 0.5302 0.086 Uiso 1.00 1 c R
H(19) H 0.1125 0.4605 0.4889 0.078 Uiso 1.00 1 c R
H(20) H -0.2501 0.1162 0.3610 0.077 Uiso 1.00 1 c R
H(21) H -0.4225 0.1883 0.3793 0.077 Uiso 1.00 1 c R
H(22) H -0.0401 -0.0245 0.3936 0.077 Uiso 1.00 1 c R
H(23) H -0.1331 -0.1700 0.4211 0.084 Uiso 1.00 1 c R
H(24) H -0.4714 -0.1747 0.4479 0.077 Uiso 1.00 1 c R
H(25) H -0.7355 -0.0419 0.4439 0.078 Uiso 1.00 1 c R
H(26) H -0.6599 0.1031 0.4143 0.079 Uiso 1.00 1 c R
H(27) H -0.0170 0.3026 0.1983 0.096 Uiso 1.00 1 c R
H(28) H -0.0065 0.3784 0.1525 0.114 Uiso 1.00 1 c R
H(29) H -0.3197 0.3701 0.1219 0.088 Uiso 1.00 1 c R
H(30) H -0.6390 0.2710 0.1348 0.089 Uiso 1.00 1 c R
H(31) H -0.6469 0.1897 0.1804 0.085 Uiso 1.00 1 c R
H(32) H -0.1979 0.2062 0.2347 0.072 Uiso 1.00 1 c R
H(33) H 0.1698 0.5877 0.1959 0.096 Uiso 1.00 1 c R
H(34) H 0.2184 0.4717 0.1858 0.096 Uiso 1.00 1 c R
H(35) H 0.5491 0.6197 0.2029 0.133 Uiso 1.00 1 c R
H(36) H 0.5357 0.5594 0.1725 0.133 Uiso 1.00 1 c R
H(37) H 0.6133 0.4996 0.2014 0.133 Uiso 1.00 1 c R

loop_
_atom_site_aniso_label
_atom_site_aniso_U_11
_atom_site_aniso_U_22
_atom_site_aniso_U_33
_atom_site_aniso_U_12
_atom_site_aniso_U_13
_atom_site_aniso_U_23
O(1) 0.073(3) 0.035(2) 0.070(3) -0.005(2) -0.009(2) 0.0003(19)
O(2) 0.072(3) 0.046(2) 0.067(2) -0.006(3) -0.000(2) 0.002(2)
O(3) 0.075(3) 0.037(2) 0.063(2) -0.000(2) -0.002(2) 0.0056(18)
O(4) 0.083(4) 0.048(2) 0.068(2) -0.011(3) -0.002(2) 0.000(2)
O(5) 0.082(4) 0.036(2) 0.072(2) 0.007(2) 0.001(3) 0.005(2)
O(6) 0.073(3) 0.038(2) 0.073(2) -0.000(2) -0.009(2) -0.003(2)
O(7) 0.078(4) 0.038(2) 0.084(3) 0.002(2) 0.005(3) -0.004(2)
O(8) 0.067(3) 0.046(2) 0.078(3) 0.007(2) -0.006(2) -0.002(2)
N(1) 0.084(5) 0.036(3) 0.075(3) 0.005(3) -0.005(3) -0.005(2)
C(1) 0.078(5) 0.040(3) 0.062(3) -0.006(4) 0.007(4) -0.002(2)
C(2) 0.078(5) 0.033(3) 0.064(4) 0.002(3) 0.003(3) 0.002(2)
C(3) 0.063(5) 0.039(3) 0.064(4) 0.001(3) -0.002(3) -0.004(2)
C(4) 0.064(5) 0.039(3) 0.059(3) -0.002(3) -0.005(3) -0.006(2)
C(5) 0.063(5) 0.040(3) 0.066(4) 0.013(3) 0.010(3) 0.003(2)
C(6) 0.052(4) 0.037(3) 0.069(4) 0.000(3) 0.002(3) -0.006(2)
C(7) 0.068(5) 0.038(3) 0.061(3) -0.004(3) 0.012(3) -0.001(2)
C(8) 0.086(6) 0.037(3) 0.060(3) -0.007(4) -0.000(4) -0.003(2)
C(9) 0.084(6) 0.040(3) 0.071(4) 0.001(4) -0.000(4) 0.005(3)
C(10) 0.071(5) 0.035(3) 0.061(3) 0.005(3) -0.007(3) 0.008(2)
C(11) 0.083(6) 0.039(3) 0.059(3) 0.013(4) 0.007(4) 0.005(2)
C(12) 0.065(5) 0.051(4) 0.071(4) 0.009(4) -0.006(4) 0.002(3)
C(13) 0.058(5) 0.039(3) 0.086(5) 0.007(3) -0.012(3) -0.002(3)
C(14) 0.070(5) 0.047(3) 0.073(4) 0.007(4) 0.002(4) -0.001(3)
C(15) 0.078(6) 0.040(3) 0.070(4) 0.001(4) -0.005(4) 0.004(3)
C(16) 0.083(6) 0.044(3) 0.060(4) 0.007(4) -0.000(4) 0.003(2)
C(17) 0.067(5) 0.035(3) 0.070(4) -0.000(3) 0.006(3) -0.001(2)
C(18) 0.096(6) 0.035(3) 0.064(4) -0.005(4) 0.007(4) 0.005(2)
C(19) 0.071(5) 0.045(3) 0.080(4) -0.005(4) -0.002(4) 0.004(3)
C(20) 0.078(6) 0.048(4) 0.084(5) -0.011(4) -0.012(4) -0.009(3)
C(21) 0.082(6) 0.052(4) 0.082(5) 0.003(4) 0.005(4) -0.009(3)
C(22) 0.079(6) 0.048(4) 0.068(4) -0.010(4) -0.008(4) -0.002(3)
C(23) 0.073(6) 0.050(4) 0.069(4) 0.006(4) 0.001(4) 0.002(3)
C(24) 0.064(5) 0.044(3) 0.065(4) -0.003(4) -0.005(3) -0.006(2)
C(25) 0.071(5) 0.047(4) 0.076(4) -0.004(4) -0.000(4) -0.002(3)
C(26) 0.103(7) 0.041(3) 0.065(4) 0.008(4) -0.009(4) -0.004(3)
C(27) 0.085(6) 0.034(3) 0.073(4) -0.009(4) 0.011(4) 0.001(3)
C(28) 0.083(6) 0.050(4) 0.061(4) -0.019(4) 0.004(4) 0.004(3)
C(29) 0.077(6) 0.036(3) 0.085(5) 0.003(4) -0.006(4) -0.005(3)
C(30) 0.069(5) 0.040(3) 0.057(3) 0.004(3) 0.004(3) -0.002(2)
C(31) 0.076(6) 0.104(7) 0.060(4) -0.035(6) -0.005(4) 0.006(4)
C(32) 0.106(8) 0.105(8) 0.076(5) -0.043(7) -0.001(5) 0.017(5)
C(33) 0.108(8) 0.050(4) 0.061(4) -0.002(5) -0.002(5) -0.003(3)
C(34) 0.094(7) 0.058(4) 0.069(4) 0.007(5) -0.007(4) 0.007(3)
C(35) 0.094(6) 0.045(4) 0.073(4) -0.022(4) -0.003(4) 0.001(3)
C(36) 0.073(5) 0.042(3) 0.064(4) -0.009(4) -0.005(3) 0.000(3)
C(37) 0.061(5) 0.045(4) 0.069(4) -0.001(4) 0.000(3) 0.003(3)
C(38) 0.092(7) 0.070(5) 0.079(5) 0.008(5) -0.001(5) 0.010(4)
C(39) 0.126(11) 0.123(10) 0.084(6) -0.023(9) -0.011(7) 0.024(6)

loop_
_atom_type_symbol
_atom_type_description
_atom_type_scat_dispersion_real
_atom_type_scat_dispersion_imag
_atom_type_scat_source
C C 0.018 0.009
;
International Tables for Crystallography
(1992, Vol. C, Tables 4.2.6.8 and 6.1.1.4)
;
H H 0.000 0.000
;
International Tables for Crystallography
(1992, Vol. C, Table 6.1.1.4)
;
N N 0.031 0.018
;
International Tables for Crystallography
(1992, Vol. C, Tables 4.2.6.8 and 6.1.1.4)
;
O O 0.049 0.032
;
International Tables for Crystallography
(1992, Vol. C, Tables 4.2.6.8 and 6.1.1.4)
;

loop_
_geom_angle_atom_site_label_1
_geom_angle_atom_site_label_2
_geom_angle_atom_site_label_3
_geom_angle
_geom_angle_publ_flag
C(3) O(2) C(9) 118.9(5) yes
C(4) O(3) C(16) 115.8(5) yes
C(5) O(4) C(23) 117.2(5) yes
C(2) C(1) C(6) 121.4(6) yes
C(2) C(1) C(7) 119.9(6) yes
C(6) C(1) C(7) 118.7(7) yes
C(1) C(2) C(3) 119.6(7) yes
O(2) C(3) C(2) 126.0(7) yes
O(2) C(3) C(4) 114.5(6) yes
C(2) C(3) C(4) 119.4(7) yes
O(3) C(4) C(3) 119.4(6) yes
O(3) C(4) C(5) 120.3(6) yes
C(3) C(4) C(5) 120.2(6) yes
O(4) C(5) C(4) 113.3(6) yes
O(4) C(5) C(6) 126.3(7) yes
C(4) C(5) C(6) 120.2(7) yes
C(1) C(6) C(5) 119.1(7) yes
O(1) C(7) C(1) 112.5(5) yes
O(1) C(7) C(8) 108.1(6) yes
C(1) C(7) C(8) 110.5(5) yes
N(1) C(8) C(7) 111.3(5) yes
O(2) C(9) C(10) 108.8(5) yes
C(9) C(10) C(11) 119.6(6) yes
C(9) C(10) C(15) 121.9(8) yes
C(11) C(10) C(15) 118.5(7) yes
C(10) C(11) C(12) 120.3(7) yes
C(11) C(12) C(13) 120.5(8) yes
C(12) C(13) C(14) 120.0(8) yes
C(13) C(14) C(15) 118.2(7) yes
C(10) C(15) C(14) 122.3(8) yes
O(3) C(16) C(17) 111.8(7) yes
C(16) C(17) C(18) 121.2(6) yes
C(16) C(17) C(22) 121.2(8) yes
C(18) C(17) C(22) 117.6(7) yes
C(17) C(18) C(19) 119.6(7) yes
C(18) C(19) C(20) 121.2(9) yes
C(19) C(20) C(21) 120.3(8) yes
C(20) C(21) C(22) 119.1(8) yes
C(17) C(22) C(21) 122.2(9) yes
O(4) C(23) C(24) 107.6(6) yes
C(23) C(24) C(25) 120.1(8) yes
C(23) C(24) C(29) 121.0(7) yes
C(25) C(24) C(29) 118.9(7) yes
C(24) C(25) C(26) 120.7(9) yes
C(25) C(26) C(27) 120.5(8) yes
C(26) C(27) C(28) 119.8(7) yes
C(27) C(28) C(29) 121.4(8) yes
C(24) C(29) C(28) 118.6(8) yes
C(31) C(30) C(35) 117.7(6) yes
C(31) C(30) C(36) 121.7(7) yes
C(35) C(30) C(36) 120.6(7) yes
C(30) C(31) C(32) 120.9(9) yes
C(31) C(32) C(33) 121.0(11) yes
C(32) C(33) C(34) 120.0(8) yes
C(33) C(34) C(35) 119.0(9) yes
C(30) C(35) C(34) 121.3(9) yes
O(5) C(36) C(30) 108.8(5) yes
O(5) C(36) C(37) 112.8(6) yes
C(30) C(36) C(37) 108.6(6) yes
O(6) C(37) O(7) 123.3(7) yes
O(6) C(37) C(36) 117.6(7) yes
O(7) C(37) C(36) 119.0(6) yes
O(8) C(38) C(39) 114.7(8) yes

loop_
_geom_bond_atom_site_label_1
_geom_bond_atom_site_label_2
_geom_bond_distance
_geom_bond_publ_flag
O(1) C(7) 1.424(8) yes
O(2) C(3) 1.349(9) yes
O(2) C(9) 1.419(10) yes
O(3) C(4) 1.367(7) yes
O(3) C(16) 1.423(8) yes
O(4) C(5) 1.366(9) yes
O(4) C(23) 1.432(11) yes
O(5) C(36) 1.422(8) yes
O(6) C(37) 1.245(9) yes
O(7) C(37) 1.274(10) yes
O(8) C(38) 1.413(10) yes
N(1) C(8) 1.467(9) yes
C(1) C(2) 1.380(12) yes
C(1) C(6) 1.415(10) yes
C(1) C(7) 1.539(9) yes
C(2) C(3) 1.403(9) yes
C(3) C(4) 1.410(10) yes
C(4) C(5) 1.402(11) yes
C(5) C(6) 1.384(9) yes
C(7) C(8) 1.523(11) yes
C(9) C(10) 1.517(11) yes
C(10) C(11) 1.397(13) yes
C(10) C(15) 1.380(10) yes
C(11) C(12) 1.384(12) yes
C(12) C(13) 1.365(11) yes
C(13) C(14) 1.421(13) yes
C(14) C(15) 1.370(12) yes
C(16) C(17) 1.490(11) yes
C(17) C(18) 1.414(13) yes
C(17) C(22) 1.385(10) yes
C(18) C(19) 1.382(12) yes
C(19) C(20) 1.371(12) yes
C(20) C(21) 1.374(14) yes
C(21) C(22) 1.384(12) yes
C(23) C(24) 1.492(10) yes
C(24) C(25) 1.396(12) yes
C(24) C(29) 1.410(13) yes
C(25) C(26) 1.390(10) yes
C(26) C(27) 1.371(14) yes
C(27) C(28) 1.371(12) yes
C(28) C(29) 1.409(10) yes
C(30) C(31) 1.369(13) yes
C(30) C(35) 1.399(12) yes
C(30) C(36) 1.500(9) yes
C(31) C(32) 1.388(12) yes
C(32) C(33) 1.358(16) yes
C(33) C(34) 1.375(15) yes
C(34) C(35) 1.399(11) yes
C(36) C(37) 1.531(12) yes
C(38) C(39) 1.497(19) yes

loop_
_geom_hbond_atom_site_label_D
_geom_hbond_atom_site_label_H
_geom_hbond_atom_site_label_A
_geom_hbond_site_symmetry_A
_geom_hbond_distance_DA
_geom_hbond_distance_DH
_geom_hbond_distance_HA
_geom_hbond_angle_DHA
_geom_hbond_publ_flag
O(1) H(1O) O(6) . 3.399(8) 0.840 2.576 166.8 no
O(1) H(1O) N(1) . 2.790(7) 0.840 2.418 107.6 no
O(5) H(5O) O(8) 3_545 2.753(7) 0.840 1.935 164.5 no
O(8) H(8O) O(6) 1_655 2.629(7) 0.840 1.802 167.5 no
N(1) H(1A) O(8) . 2.873(9) 0.855 2.055 160.0 no
N(1) H(1B) O(7) 3_455 2.865(8) 0.848 2.017 178.5 no
N(1) H(1C) O(6) . 2.817(9) 0.854 1.968 172.9 no
